data_4350675
loop_
_publ_author_name
'Tronnier, Alexander'
'P\"othig, Alexander'
'Metz, Stefan'
'Wagenblast, Gerhard'
'M\"unster, Ingo'
'Strassner, Thomas'

_publ_section_title
;
 Enlarging the \p system of phosphorescent (C^C*) cyclometalated
 platinum(II) NHC complexes.
;
_journal_issue 12
_journal_name_full 'Inorganic chemistry'
_journal_page_first 6346
_journal_page_last 6356
_journal_paper_doi 10.1021/ic500971z
_journal_volume 53
_journal_year 2014
_chemical_compound_source 'see text'
_chemical_formula_moiety 'C20 H18 N2 O2 Pt'
_chemical_formula_sum 'C20 H18 N2 O2 Pt'
_chemical_formula_weight 513.45
_chemical_melting_point 471
_space_group_IT_number 15
_space_group_name_Hall '-C 2yc'
_space_group_name_H-M_alt 'C 1 2/c 1'
_symmetry_cell_setting monoclinic
_symmetry_Int_Tables_number 15
_symmetry_space_group_name_Hall '-C 2yc'
_symmetry_space_group_name_H-M 'C 1 2/c 1'
_atom_sites_solution_hydrogens geom
_atom_sites_solution_primary direct
_atom_sites_solution_secondary difmap
_cell_angle_alpha 90
_cell_angle_beta 96.59(3)
_cell_angle_gamma 90
_cell_formula_units_Z 8
_cell_length_a 21.566(4)
_cell_length_b 7.8870(16)
_cell_length_c 20.300(4)
_cell_measurement_reflns_used 891
_cell_measurement_temperature 198
_cell_measurement_theta_max 26.40
_cell_measurement_theta_min 2.02
_cell_volume 3430.0(12)
_computing_cell_refinement 'Dirax/lsq (Duisenberg, 1992)'
_computing_data_collection 'Collect (Nonius BV, 1999)'
_computing_data_reduction 'EvalCCD (Duisenberg et al., 2003)'
_computing_molecular_graphics 'PLATON (Spek, 2011)'
_computing_publication_material 'PLATON (Spek, 2011), enCIFer (Allen, 2004)'
_computing_structure_refinement 'SHELXL97 (Sheldrick, 1997), SHELXLE (Huebschle, 2011)'
_computing_structure_solution 'SIR92 (Altomare et al., 1994)'
_diffrn_ambient_temperature 198
_diffrn_detector 'CCD plate'
_diffrn_detector_area_resol_mean 9
_diffrn_measured_fraction_theta_full 1.000
_diffrn_measured_fraction_theta_max 1.000
_diffrn_measurement_device '95mm CCD camera on \k-goniostat'
_diffrn_measurement_device_type 'Bruker KappaCCD'
_diffrn_measurement_method 'phi- and omega-rotation'
_diffrn_radiation_monochromator graphite
_diffrn_radiation_probe x-ray
_diffrn_radiation_source 'fine-focus sealed tube'
_diffrn_radiation_type MoK\a
_diffrn_radiation_wavelength 0.71073
_diffrn_reflns_av_R_equivalents 0.0418
_diffrn_reflns_av_unetI/netI 0.0212
_diffrn_reflns_limit_h_max 26
_diffrn_reflns_limit_h_min -26
_diffrn_reflns_limit_k_max 9
_diffrn_reflns_limit_k_min -9
_diffrn_reflns_limit_l_max 25
_diffrn_reflns_limit_l_min -25
_diffrn_reflns_number 39889
_diffrn_reflns_reduction_process
;
;
_diffrn_reflns_theta_full 26.39
_diffrn_reflns_theta_max 26.39
_diffrn_reflns_theta_min 2.02
_exptl_absorpt_coefficient_mu 8.197
_exptl_absorpt_correction_T_max 0.261
_exptl_absorpt_correction_T_min 0.106
_exptl_absorpt_correction_type multi-scan
_exptl_absorpt_process_details 'SADABS 2.10.(Sheldrick,Bruker AXS Inc.,2002)'
_exptl_crystal_colour colorless
_exptl_crystal_density_diffrn 1.989
_exptl_crystal_density_method 'Not Measured'
_exptl_crystal_description fragment
_exptl_crystal_F_000 1968
_exptl_crystal_size_max 0.500
_exptl_crystal_size_mid 0.390
_exptl_crystal_size_min 0.220
_refine_diff_density_max 0.817
_refine_diff_density_min -1.470
_refine_diff_density_rms 0.312
_refine_ls_extinction_method none
_refine_ls_goodness_of_fit_ref 1.251
_refine_ls_hydrogen_treatment constr
_refine_ls_matrix_type full
_refine_ls_number_parameters 228
_refine_ls_number_reflns 3511
_refine_ls_number_restraints 0
_refine_ls_restrained_S_all 1.251
_refine_ls_R_factor_all 0.0320
_refine_ls_R_factor_gt 0.0208
_refine_ls_shift/su_max 0.001
_refine_ls_shift/su_mean 0.000
_refine_ls_structure_factor_coef Fsqd
_refine_ls_weighting_details 'calc w=1/[\s^2^(Fo^2^)+(0.0438P)^2^+1.0606P] where P=(Fo^2^+2Fc^2^)/3'
_refine_ls_weighting_scheme calc
_refine_ls_wR_factor_gt 0.0598
_refine_ls_wR_factor_ref 0.0746
_reflns_number_gt 2997
_reflns_number_total 3511
_reflns_threshold_expression I>2\s(I)
_cod_data_source_file ic500971z_si_002.cif
_cod_data_source_block compound_9
_cod_depositor_comments
;
The following automatic conversions were performed:

data item '_symmetry_cell_setting' value 'Monoclinic' was changed to
'monoclinic' in accordance with the
/home/saulius/struct/COD-crude-data/automatic-downloads/DataCite-retrospective/ACS/depositions/lib/dictionaries/cif_core.dic
dictionary named 'cif_core.dic' version 2.4.2 last updated on
2011-04-26.

Automatic conversion script
Id: cif_fix_values 6909 2019-04-08 15:41:33Z antanas 
;
_cod_original_sg_symbol_H-M 'C 2/c'
_cod_database_code 4350675

loop_
_symmetry_equiv_pos_site_id
_symmetry_equiv_pos_as_xyz
1 x,y,z
2 -x,y,1/2-z
3 -x,-y,-z
4 x,-y,1/2+z
5 1/2+x,1/2+y,z
6 1/2-x,1/2+y,1/2-z
7 1/2-x,1/2-y,-z
8 1/2+x,1/2-y,1/2+z

loop_
_atom_site_aniso_label
_atom_site_aniso_U_11
_atom_site_aniso_U_22
_atom_site_aniso_U_33
_atom_site_aniso_U_23
_atom_site_aniso_U_13
_atom_site_aniso_U_12
Pt1 0.0196(1) 0.0186(1) 0.0138(1) 0.0001(1) -0.0007(1) 0.0004(1)
O1 0.023(2) 0.0284(16) 0.0218(18) -0.0031(15) 0.0005(15) -0.0016(15)
O2 0.0243(19) 0.0277(17) 0.0186(17) -0.0007(13) -0.0017(14) -0.0006(15)
N1 0.027(2) 0.024(2) 0.0134(18) -0.0032(16) 0.0015(16) -0.0043(18)
N2 0.025(2) 0.027(2) 0.020(2) -0.0041(17) 0.0029(16) -0.0052(18)
C1 0.021(3) 0.023(2) 0.018(2) 0.0034(18) -0.0012(19) 0.003(2)
C2 0.033(3) 0.032(3) 0.020(2) -0.010(2) 0.003(2) -0.006(2)
C3 0.031(3) 0.036(3) 0.025(3) -0.010(2) 0.000(2) -0.010(2)
C4 0.028(3) 0.022(2) 0.015(2) 0.0053(19) 0.0021(19) 0.002(2)
C5 0.026(3) 0.027(2) 0.020(2) 0.005(2) 0.000(2) 0.004(2)
C6 0.023(3) 0.036(3) 0.021(3) 0.003(2) -0.001(2) 0.003(2)
C7 0.024(3) 0.048(3) 0.032(3) 0.007(3) 0.000(2) 0.006(3)
C8 0.030(3) 0.041(3) 0.021(2) 0.006(2) 0.004(2) 0.011(3)
C9 0.034(3) 0.024(3) 0.021(2) 0.000(2) 0.004(2) 0.007(2)
C10 0.026(3) 0.021(2) 0.025(2) 0.0016(19) 0.001(2) -0.005(2)
C11 0.029(3) 0.025(3) 0.023(2) 0.000(2) 0.000(2) -0.001(2)
C12 0.029(3) 0.040(3) 0.031(3) 0.004(2) 0.005(2) -0.002(3)
C13 0.028(3) 0.052(4) 0.047(3) -0.006(3) 0.010(3) 0.002(3)
C14 0.024(3) 0.058(4) 0.044(4) -0.001(3) -0.005(3) 0.006(3)
C15 0.028(3) 0.044(3) 0.025(3) 0.001(3) -0.006(2) -0.006(3)
C16 0.031(3) 0.035(3) 0.029(3) -0.005(2) 0.013(2) 0.000(2)
C17 0.033(3) 0.019(2) 0.018(3) 0.0048(19) 0.004(2) 0.005(2)
C18 0.029(3) 0.027(2) 0.021(2) -0.005(2) -0.001(2) 0.004(2)
C19 0.028(3) 0.021(2) 0.021(2) 0.001(2) -0.008(2) 0.002(2)
C20 0.034(3) 0.048(3) 0.027(3) -0.010(3) -0.006(2) -0.002(3)

loop_
_atom_site_label
_atom_site_type_symbol
_atom_site_thermal_displace_type
_atom_site_fract_x
_atom_site_fract_y
_atom_site_fract_z
_atom_site_occupancy
_atom_site_U_iso_or_equiv
_atom_site_calc_flag
_atom_site_refinement_flags
Pt1 Pt Uani 0.72524(1) 0.04442(2) 0.07808(1) 1.000 0.0175(1) d .
O1 O Uani 0.79006(17) 0.0060(4) 0.01092(17) 1.000 0.0246(10) d .
O2 O Uani 0.65947(16) -0.0778(4) 0.01579(16) 1.000 0.0239(10) d .
N1 N Uani 0.74623(19) 0.2259(5) 0.19843(17) 1.000 0.0215(11) d .
N2 N Uani 0.83773(19) 0.2083(5) 0.16636(18) 1.000 0.0240(12) d .
C1 C Uani 0.7766(2) 0.1666(6) 0.1479(2) 1.000 0.0209(14) d .
C2 C Uani 0.7860(2) 0.3016(7) 0.2476(2) 1.000 0.0283(16) d .
C3 C Uani 0.8432(3) 0.2922(7) 0.2276(2) 1.000 0.0309(17) d .
C4 C Uani 0.6821(2) 0.1935(6) 0.1939(2) 1.000 0.0217(14) d .
C5 C Uani 0.6614(2) 0.0959(6) 0.1383(2) 1.000 0.0245(14) d .
C6 C Uani 0.5984(2) 0.0514(6) 0.1311(3) 1.000 0.0269(17) d .
C7 C Uani 0.5592(3) 0.1071(8) 0.1765(3) 1.000 0.0349(17) d .
C8 C Uani 0.5811(2) 0.2075(7) 0.2295(2) 1.000 0.0306(16) d .
C9 C Uani 0.6433(2) 0.2526(6) 0.2386(2) 1.000 0.0263(16) d .
C10 C Uani 0.8905(2) 0.1823(6) 0.1313(2) 1.000 0.0242(14) d .
C11 C Uani 0.8879(2) 0.2301(6) 0.0654(2) 1.000 0.0259(16) d .
C12 C Uani 0.9410(2) 0.2127(7) 0.0330(3) 1.000 0.0332(17) d .
C13 C Uani 0.9952(3) 0.1484(8) 0.0666(3) 1.000 0.0419(19) d .
C14 C Uani 0.9972(3) 0.1008(8) 0.1322(3) 1.000 0.043(2) d .
C15 C Uani 0.9450(2) 0.1167(7) 0.1646(3) 1.000 0.0330(17) d .
C16 C Uani 0.8299(3) -0.0464(6) -0.0903(3) 1.000 0.0309(17) d .
C17 C Uani 0.7765(3) -0.0449(5) -0.0485(2) 1.000 0.0233(16) d .
C18 C Uani 0.7181(2) -0.0998(7) -0.0768(2) 1.000 0.0260(14) d .
C19 C Uani 0.6651(2) -0.1212(6) -0.0446(2) 1.000 0.0242(14) d .
C20 C Uani 0.6080(3) -0.2034(8) -0.0795(3) 1.000 0.0371(17) d .
H2 H Uiso 0.77530 0.35060 0.28750 1.000 0.0340 c R
H3 H Uiso 0.88070 0.33490 0.25090 1.000 0.0370 c R
H6 H Uiso 0.58200 -0.01770 0.09490 1.000 0.0330 c R
H7 H Uiso 0.51650 0.07520 0.17070 1.000 0.0410 c R
H8 H Uiso 0.55360 0.24550 0.25970 1.000 0.0370 c R
H9 H Uiso 0.65910 0.32270 0.27480 1.000 0.0320 c R
H11 H Uiso 0.85040 0.27410 0.04270 1.000 0.0310 c R
H12 H Uiso 0.94000 0.24510 -0.01220 1.000 0.0400 c R
H13 H Uiso 1.03140 0.13680 0.04430 1.000 0.0500 c R
H14 H Uiso 1.03470 0.05700 0.15500 1.000 0.0510 c R
H15 H Uiso 0.94620 0.08280 0.20960 1.000 0.0400 c R
H16A H Uiso 0.85260 0.06120 -0.08480 1.000 0.0460 c R
H16B H Uiso 0.81360 -0.06130 -0.13700 1.000 0.0460 c R
H16C H Uiso 0.85820 -0.14010 -0.07620 1.000 0.0460 c R
H18 H Uiso 0.71410 -0.12530 -0.12280 1.000 0.0310 c R
H20A H Uiso 0.61020 -0.32620 -0.07230 1.000 0.0560 c R
H20B H Uiso 0.60540 -0.17940 -0.12710 1.000 0.0560 c R
H20C H Uiso 0.57080 -0.15830 -0.06190 1.000 0.0560 c R

loop_
_atom_type_symbol
_atom_type_description
_atom_type_scat_dispersion_real
_atom_type_scat_dispersion_imag
_atom_type_scat_source
C C 0.0033 0.0016 ' International Tables Vol C Tables 4.2.6.8 and 6.1.1.4'
H H 0.0000 0.0000 ' International Tables Vol C Tables 4.2.6.8 and 6.1.1.4'
N N 0.0061 0.0033 ' International Tables Vol C Tables 4.2.6.8 and 6.1.1.4'
O O 0.0106 0.0060 ' International Tables Vol C Tables 4.2.6.8 and 6.1.1.4'
Pt Pt -1.7033 8.3905 ' International Tables Vol C Tables 4.2.6.8 and 6.1.1.4'

loop_
_geom_angle_atom_site_label_1
_geom_angle_atom_site_label_2
_geom_angle_atom_site_label_3
_geom_angle
_geom_angle_publ_flag
O1 Pt1 O2 89.81(14) yes
O1 Pt1 C1 100.35(16) yes
O1 Pt1 C5 175.83(16) yes
O2 Pt1 C1 169.84(16) yes
O2 Pt1 C5 89.79(16) yes
C1 Pt1 C5 80.07(18) yes
Pt1 O1 C17 124.6(4) yes
Pt1 O2 C19 125.5(3) yes
C1 N1 C2 112.5(4) yes
C1 N1 C4 116.4(4) yes
C2 N1 C4 131.0(4) yes
C1 N2 C3 109.7(4) yes
C1 N2 C10 128.9(4) yes
C3 N2 C10 121.4(4) yes
Pt1 C1 N1 115.8(3) yes
Pt1 C1 N2 140.0(3) yes
N1 C1 N2 104.0(4) yes
N1 C2 C3 105.9(4) yes
N2 C3 C2 107.9(5) yes
N1 C4 C5 112.1(4) yes
N1 C4 C9 124.3(4) yes
C5 C4 C9 123.7(4) no
Pt1 C5 C4 115.5(3) yes
Pt1 C5 C6 128.3(4) yes
C4 C5 C6 116.2(4) no
C5 C6 C7 120.7(5) no
C6 C7 C8 121.3(5) no
C7 C8 C9 119.6(5) no
C4 C9 C8 118.5(4) no
N2 C10 C11 119.8(4) yes
N2 C10 C15 119.4(4) yes
C11 C10 C15 120.7(4) no
C10 C11 C12 119.1(4) no
C11 C12 C13 119.9(5) no
C12 C13 C14 120.5(6) no
C13 C14 C15 120.1(6) no
C10 C15 C14 119.7(5) no
O1 C17 C16 115.4(5) yes
O1 C17 C18 126.0(5) yes
C16 C17 C18 118.6(4) no
C17 C18 C19 126.7(4) no
O2 C19 C18 125.9(4) yes
O2 C19 C20 113.7(4) yes
C18 C19 C20 120.4(4) no
N1 C2 H2 127.00 no
C3 C2 H2 127.00 no
N2 C3 H3 126.00 no
C2 C3 H3 126.00 no
C5 C6 H6 120.00 no
C7 C6 H6 120.00 no
C6 C7 H7 119.00 no
C8 C7 H7 119.00 no
C7 C8 H8 120.00 no
C9 C8 H8 120.00 no
C4 C9 H9 121.00 no
C8 C9 H9 121.00 no
C10 C11 H11 120.00 no
C12 C11 H11 121.00 no
C11 C12 H12 120.00 no
C13 C12 H12 120.00 no
C12 C13 H13 120.00 no
C14 C13 H13 120.00 no
C13 C14 H14 120.00 no
C15 C14 H14 120.00 no
C10 C15 H15 120.00 no
C14 C15 H15 120.00 no
C17 C16 H16A 109.00 no
C17 C16 H16B 109.00 no
C17 C16 H16C 109.00 no
H16A C16 H16B 109.00 no
H16A C16 H16C 109.00 no
H16B C16 H16C 110.00 no
C17 C18 H18 117.00 no
C19 C18 H18 117.00 no
C19 C20 H20A 110.00 no
C19 C20 H20B 110.00 no
C19 C20 H20C 109.00 no
H20A C20 H20B 110.00 no
H20A C20 H20C 109.00 no
H20B C20 H20C 109.00 no

loop_
_geom_bond_atom_site_label_1
_geom_bond_atom_site_label_2
_geom_bond_distance
_geom_bond_publ_flag
Pt1 O1 2.084(4) yes
Pt1 O2 2.032(3) yes
Pt1 C1 1.950(4) yes
Pt1 C5 1.985(4) yes
O1 C17 1.273(5) yes
O2 C19 1.292(5) yes
N1 C1 1.362(6) yes
N1 C2 1.376(6) yes
N1 C4 1.399(6) yes
N2 C1 1.369(6) yes
N2 C3 1.401(6) yes
N2 C10 1.425(6) yes
C2 C3 1.344(8) no
C4 C5 1.397(6) no
C4 C9 1.384(6) no
C5 C6 1.395(6) no
C6 C7 1.391(8) no
C7 C8 1.375(8) no
C8 C9 1.380(6) no
C10 C11 1.385(6) no
C10 C15 1.387(7) no
C11 C12 1.391(6) no
C12 C13 1.381(8) no
C13 C14 1.380(9) no
C14 C15 1.373(8) no
C16 C17 1.507(9) no
C17 C18 1.392(7) no
C18 C19 1.391(6) no
C19 C20 1.496(8) no
C2 H2 0.9500 no
C3 H3 0.9500 no
C6 H6 0.9500 no
C7 H7 0.9500 no
C8 H8 0.9500 no
C9 H9 0.9500 no
C11 H11 0.9500 no
C12 H12 0.9500 no
C13 H13 0.9500 no
C14 H14 0.9500 no
C15 H15 0.9500 no
C16 H16A 0.9800 no
C16 H16B 0.9800 no
C16 H16C 0.9800 no
C18 H18 0.9500 no
C20 H20A 0.9800 no
C20 H20B 0.9800 no
C20 H20C 0.9800 no

loop_
_geom_hbond_atom_site_label_D
_geom_hbond_atom_site_label_H
_geom_hbond_atom_site_label_A
_geom_hbond_distance_DH
_geom_hbond_distance_HA
_geom_hbond_distance_DA
_geom_hbond_angle_DHA
_geom_hbond_site_symmetry_A
_geom_hbond_publ_flag
C6 H6 O2 0.9500 2.4900 2.993(6) 113.00 . yes
C11 H11 O1 0.9500 2.5300 2.875(6) 102.00 . yes
C16 H16C O2 0.9800 2.5900 3.324(6) 132.00 7_645 yes

loop_
_geom_torsion_atom_site_label_1
_geom_torsion_atom_site_label_2
_geom_torsion_atom_site_label_3
_geom_torsion_atom_site_label_4
_geom_torsion
_geom_torsion_publ_flag
O2 Pt1 O1 C17 12.0(3) no
C1 Pt1 O1 C17 -167.9(3) no
O1 Pt1 O2 C19 -10.3(4) no
C5 Pt1 O2 C19 165.6(4) no
O1 Pt1 C1 N1 174.4(3) no
C5 Pt1 C1 N1 -1.4(3) no
O1 Pt1 C1 N2 -10.6(5) no
C5 Pt1 C1 N2 173.7(6) no
O2 Pt1 C5 C6 0.5(4) no
O2 Pt1 C5 C4 -177.4(4) no
C1 Pt1 C5 C4 3.2(4) no
C1 Pt1 C5 C6 -178.9(5) no
Pt1 O1 C17 C18 -7.0(6) no
Pt1 O1 C17 C16 173.9(3) no
Pt1 O2 C19 C20 -177.6(3) no
Pt1 O2 C19 C18 3.4(7) no
C2 N1 C1 Pt1 176.4(3) no
C2 N1 C1 N2 -0.4(5) no
C4 N1 C1 N2 -177.3(4) no
C4 N1 C1 Pt1 -0.5(5) no
C1 N1 C4 C9 -176.1(4) no
C2 N1 C4 C9 7.7(8) no
C4 N1 C2 C3 177.1(5) no
C2 N1 C4 C5 -173.1(5) no
C1 N1 C4 C5 3.1(6) no
C1 N1 C2 C3 0.7(6) no
C10 N2 C3 C2 178.4(4) no
C3 N2 C1 N1 -0.1(5) no
C10 N2 C1 N1 -177.7(4) no
C3 N2 C10 C11 -128.4(5) no
C3 N2 C1 Pt1 -175.5(4) no
C10 N2 C1 Pt1 6.8(8) no
C3 N2 C10 C15 48.6(7) no
C1 N2 C3 C2 0.5(6) no
C1 N2 C10 C11 49.1(7) no
C1 N2 C10 C15 -134.0(5) no
N1 C2 C3 N2 -0.7(6) no
N1 C4 C9 C8 -178.2(4) no
C5 C4 C9 C8 2.7(7) no
C9 C4 C5 Pt1 174.9(4) no
N1 C4 C5 Pt1 -4.3(5) no
N1 C4 C5 C6 177.5(4) no
C9 C4 C5 C6 -3.3(7) no
Pt1 C5 C6 C7 -176.1(4) no
C4 C5 C6 C7 1.8(7) no
C5 C6 C7 C8 0.2(9) no
C6 C7 C8 C9 -0.8(8) no
C7 C8 C9 C4 -0.5(7) no
C11 C10 C15 C14 0.8(8) no
C15 C10 C11 C12 -0.5(7) no
N2 C10 C15 C14 -176.1(5) no
N2 C10 C11 C12 176.4(4) no
C10 C11 C12 C13 0.1(8) no
C11 C12 C13 C14 0.1(9) no
C12 C13 C14 C15 0.2(9) no
C13 C14 C15 C10 -0.6(9) no
O1 C17 C18 C19 -5.1(8) no
C16 C17 C18 C19 174.0(5) no
C17 C18 C19 C20 -171.7(5) no
C17 C18 C19 O2 7.3(9) no
